data_7704607
loop_
_publ_author_name
'Hao, Zhaoran'
'Zhang, Kai'
'Chen, Kuan'
'Wang, Pu'
'Lu, Zhiyun'
'Zhu, Weiguo'
'Liu, Yu'

_publ_section_title
;
 More efficient spin-orbit coupling: adjusting the ligand field strength
 to the second metal ion in asymmetric binuclear platinum(ii)
 configurations.
;
_journal_issue 25
_journal_name_full 'Dalton transactions (Cambridge, England : 2003)'
_journal_page_first 8722
_journal_page_last 8733
_journal_paper_doi 10.1039/d0dt00939c
_journal_volume 49
_journal_year 2020
_chemical_formula_moiety 'C27 H28 F2 N2 O2 Pt'
_chemical_formula_sum 'C27 H28 F2 N2 O2 Pt'
_chemical_formula_weight 645.60
_space_group_crystal_system monoclinic
_space_group_IT_number 15
_space_group_name_Hall '-C 2yc'
_space_group_name_H-M_alt 'C 1 2/c 1'
_atom_sites_solution_hydrogens geom
_atom_sites_solution_primary dual
_audit_creation_date 2019-08-30
_audit_creation_method
;
Olex2 1.2
(compiled 2018.05.29 svn.r3508 for OlexSys, GUI svn.r5506)
;
_audit_update_record
;
2019-11-13 deposited with the CCDC.	2020-06-04 downloaded from the CCDC.
;
_cell_angle_alpha 90
_cell_angle_beta 115.0650(10)
_cell_angle_gamma 90
_cell_formula_units_Z 8
_cell_length_a 43.3764(14)
_cell_length_b 6.9415(2)
_cell_length_c 18.5322(5)
_cell_measurement_reflns_used 9939
_cell_measurement_temperature 173
_cell_measurement_theta_max 26.414
_cell_measurement_theta_min 2.980
_cell_volume 5054.5(3)
_computing_cell_refinement 'SAINT V8.38A (?, 2016)'
_computing_data_reduction 'SAINT V8.38A (?, 2016)'
_computing_molecular_graphics 'Olex2 (Dolomanov et al., 2009)'
_computing_publication_material 'Olex2 (Dolomanov et al., 2009)'
_computing_structure_refinement 'ShelXL (Sheldrick, 2015)'
_computing_structure_solution 'ShelXT (Sheldrick, 2015)'
_diffrn_ambient_temperature 173.0
_diffrn_measured_fraction_theta_full 0.997
_diffrn_measured_fraction_theta_max 0.997
_diffrn_measurement_device_type 'Bruker APEX-II CCD'
_diffrn_measurement_method '\f and \w scans'
_diffrn_radiation_type MoK\a
_diffrn_radiation_wavelength 0.71073
_diffrn_reflns_av_R_equivalents 0.0489
_diffrn_reflns_av_unetI/netI 0.0365
_diffrn_reflns_Laue_measured_fraction_full 0.997
_diffrn_reflns_Laue_measured_fraction_max 0.997
_diffrn_reflns_limit_h_max 54
_diffrn_reflns_limit_h_min -54
_diffrn_reflns_limit_k_max 8
_diffrn_reflns_limit_k_min -8
_diffrn_reflns_limit_l_max 23
_diffrn_reflns_limit_l_min -22
_diffrn_reflns_number 27337
_diffrn_reflns_point_group_measured_fraction_full 0.997
_diffrn_reflns_point_group_measured_fraction_max 0.997
_diffrn_reflns_theta_full 25.242
_diffrn_reflns_theta_max 26.426
_diffrn_reflns_theta_min 2.427
_diffrn_standards_number 0
_exptl_absorpt_coefficient_mu 5.593
_exptl_absorpt_correction_T_max 0.7454
_exptl_absorpt_correction_T_min 0.3984
_exptl_absorpt_correction_type multi-scan
_exptl_absorpt_process_details
'SADABS-2016/2 (Bruker,2016/2) was used for absorption correction. wR2(int) was 0.1091 before and 0.0544 after correction. The Ratio of minimum to maximum transmission is 0.5345. The \l/2 correction factor is Not present.'
_exptl_crystal_colour colourless
_exptl_crystal_colour_primary colourless
_exptl_crystal_density_diffrn 1.697
_exptl_crystal_description block
_exptl_crystal_F_000 2528
_exptl_crystal_size_max 0.17
_exptl_crystal_size_mid 0.11
_exptl_crystal_size_min 0.08
_refine_diff_density_max 0.665
_refine_diff_density_min -0.919
_refine_diff_density_rms 0.102
_refine_ls_extinction_method none
_refine_ls_goodness_of_fit_ref 1.047
_refine_ls_hydrogen_treatment constr
_refine_ls_matrix_type full
_refine_ls_number_parameters 343
_refine_ls_number_reflns 5184
_refine_ls_number_restraints 420
_refine_ls_restrained_S_all 1.028
_refine_ls_R_factor_all 0.0319
_refine_ls_R_factor_gt 0.0239
_refine_ls_shift/su_max 0.003
_refine_ls_shift/su_mean 0.000
_refine_ls_structure_factor_coef Fsqd
_refine_ls_weighting_details 'w=1/[\s^2^(Fo^2^)+(0.0215P)^2^+5.4207P] where P=(Fo^2^+2Fc^2^)/3'
_refine_ls_weighting_scheme calc
_refine_ls_wR_factor_gt 0.0516
_refine_ls_wR_factor_ref 0.0553
_reflns_Friedel_coverage 0.000
_reflns_number_gt 4464
_reflns_number_total 5184
_reflns_threshold_expression 'I > 2\s(I)'
_cod_data_source_file d0dt00939c2.cif
_cod_data_source_block 08304_0m
_cod_depositor_comments 'Adding full bibliography for 7704606--7704610.cif.'
_cod_database_code 7704607
_shelx_shelxl_version_number 2018/3
_shelx_space_group_comment
;
The symmetry employed for this shelxl refinement is uniquely defined
by the following loop, which should always be used as a source of
symmetry information in preference to the above space-group names.
They are only intended as comments.
;
_shelx_estimated_absorpt_t_max 0.663
_shelx_estimated_absorpt_t_min 0.450
_olex2_refinement_description
;
1. Fixed Uiso
 At 1.2 times of:
  All C(H) groups
 At 1.5 times of:
  All C(H,H,H) groups
2. Rigid bond restraints
 All non-hydrogen atoms
 with sigma for 1-2 distances of 0.01 and sigma for 1-3 distances of 0.01
3. Uiso/Uaniso restraints and constraints
All non-hydrogen atoms have similar U: within 2A with sigma of 0.04 and sigma
for terminal atoms of 0.08
Uanis(C27) \\sim Ueq, Uanis(C28) \\sim Ueq, Uanis(C29) \\sim Ueq, Uanis(C26)
\\sim Ueq, Uanis(C25) \\sim Ueq, Uanis(C30) \\sim Ueq: with sigma of 0.005 and
sigma for terminal atoms of 0.01
4. Others
 Fixed Sof: C28(0.75) H28A(0.75) H28B(0.75) H28C(0.75) C26(0.75) H26A(0.75)
 H26B(0.75) H26C(0.75) C30(0.75) H30A(0.75) H30B(0.75) H30C(0.75) C29(0.25)
 H29A(0.25) H29B(0.25) H29C(0.25) C25(0.25) H25A(0.25) H25B(0.25) H25C(0.25)
 C27(0.25) H27A(0.25) H27B(0.25) H27C(0.25)
5.a Aromatic/amide H refined with riding coordinates:
 C11(H11), C8(H8), C3(H3), C18(H18), C16(H16), C6(H6), C1(H1), C13(H13),
 C15(H15), C14(H14)
5.b Idealised Me refined as rotating group:
 C22(H22A,H22B,H22C), C21(H21A,H21B,H21C), C23(H23A,H23B,H23C), C28(H28A,H28B,
 H28C), C26(H26A,H26B,H26C), C30(H30A,H30B,H30C), C29(H29A,H29B,H29C), C25(H25A,
 H25B,H25C), C27(H27A,H27B,H27C)
;
_olex2_submission_special_instructions 'No special instructions were received'

loop_
_space_group_symop_operation_xyz
'x, y, z'
'-x, y, -z+1/2'
'x+1/2, y+1/2, z'
'-x+1/2, y+1/2, -z+1/2'
'-x, -y, -z'
'x, -y, z-1/2'
'-x+1/2, -y+1/2, -z'
'x+1/2, -y+1/2, z-1/2'

loop_
_atom_site_label
_atom_site_type_symbol
_atom_site_fract_x
_atom_site_fract_y
_atom_site_fract_z
_atom_site_U_iso_or_equiv
_atom_site_adp_type
_atom_site_occupancy
_atom_site_site_symmetry_order
_atom_site_calc_flag
_atom_site_refinement_flags_posn
_atom_site_refinement_flags_adp
_atom_site_refinement_flags_occupancy
_atom_site_disorder_assembly
_atom_site_disorder_group
Pt1 Pt 0.35076(2) 0.81934(2) 0.40316(2) 0.02540(5) Uani 1 1 d . U . . .
O1 O 0.37257(6) 0.7680(4) 0.32959(14) 0.0335(6) Uani 1 1 d . U . . .
O2 O 0.39778(7) 0.8197(3) 0.50133(14) 0.0352(6) Uani 1 1 d . U . . .
F3 F 0.17479(6) 0.7853(3) 0.22890(13) 0.0454(6) Uani 1 1 d . U . . .
N2 N 0.32472(8) 0.8648(4) 0.46780(16) 0.0281(6) Uani 1 1 d . U . . .
F1 F 0.10457(6) 0.8457(4) -0.04149(15) 0.0616(7) Uani 1 1 d . U . . .
C9 C 0.30484(9) 0.8279(4) 0.31675(19) 0.0255(7) Uani 1 1 d . U . . .
C10 C 0.27868(9) 0.8610(4) 0.34123(19) 0.0254(7) Uani 1 1 d . U . . .
N1 N 0.26161(8) 0.8167(4) 0.18080(16) 0.0292(6) Uani 1 1 d . U . . .
C17 C 0.40446(9) 0.7392(5) 0.3510(2) 0.0353(8) Uani 1 1 d . U . . .
C11 C 0.29376(9) 0.8110(4) 0.2340(2) 0.0286(7) Uani 1 1 d . U . . .
H11 H 0.310663 0.794207 0.214641 0.034 Uiso 1 1 calc R . . . .
C12 C 0.29050(9) 0.8853(5) 0.4274(2) 0.0269(7) Uani 1 1 d . U . . .
C8 C 0.24479(9) 0.8644(4) 0.28686(19) 0.0272(7) Uani 1 1 d . U . . .
H8 H 0.227289 0.882700 0.304204 0.033 Uiso 1 1 calc R . . . .
C7 C 0.23683(9) 0.8405(4) 0.2057(2) 0.0271(7) Uani 1 1 d . U . . .
C3 C 0.13963(10) 0.8156(5) 0.0943(2) 0.0403(9) Uani 1 1 d . U . . .
H3 H 0.120336 0.797537 0.105340 0.048 Uiso 1 1 calc R . . . .
C19 C 0.42604(10) 0.7897(5) 0.4985(2) 0.0367(9) Uani 1 1 d . U . . .
C5 C 0.20156(9) 0.8422(4) 0.1422(2) 0.0293(8) Uani 1 1 d . U . . .
C4 C 0.17238(10) 0.8150(5) 0.1544(2) 0.0327(8) Uani 1 1 d . U . . .
C18 C 0.42977(10) 0.7483(6) 0.4282(2) 0.0415(9) Uani 1 1 d . U . . .
H18 H 0.452299 0.723721 0.434339 0.050 Uiso 1 1 calc R . . . .
C16 C 0.33895(10) 0.8742(5) 0.5479(2) 0.0350(8) Uani 1 1 d . U . . .
H16 H 0.362870 0.857899 0.576020 0.042 Uiso 1 1 calc R . . . .
C6 C 0.19592(10) 0.8676(5) 0.0627(2) 0.0348(8) Uani 1 1 d . U . . .
H6 H 0.214991 0.884811 0.050731 0.042 Uiso 1 1 calc R . . . .
C20 C 0.41252(11) 0.6938(6) 0.2800(2) 0.0459(10) Uani 1 1 d . U . . .
C1 C 0.16367(10) 0.8686(5) 0.0007(2) 0.0408(9) Uani 1 1 d . U . . .
H1 H 0.160561 0.886228 -0.052771 0.049 Uiso 1 1 calc R . . . .
C13 C 0.27087(10) 0.9260(5) 0.4672(2) 0.0358(8) Uani 1 1 d . U . . .
H13 H 0.247106 0.946433 0.438194 0.043 Uiso 1 1 calc R . . . .
C15 C 0.32010(10) 0.9065(6) 0.5903(2) 0.0398(9) Uani 1 1 d . U . . .
H15 H 0.330703 0.907591 0.646860 0.048 Uiso 1 1 calc R . . . .
C2 C 0.13642(10) 0.8435(5) 0.0185(2) 0.0415(10) Uani 1 1 d . U . . .
C24 C 0.45741(11) 0.8078(6) 0.5779(2) 0.0458(10) Uani 1 1 d . U . . .
C14 C 0.28564(10) 0.9374(6) 0.5498(2) 0.0411(9) Uani 1 1 d . U . . .
H14 H 0.272220 0.965993 0.577831 0.049 Uiso 1 1 calc R . . . .
C22 C 0.39814(19) 0.8533(9) 0.2196(4) 0.102(2) Uani 1 1 d . U . . .
H22A H 0.373397 0.859027 0.201347 0.153 Uiso 1 1 calc GR . . . .
H22B H 0.403456 0.828103 0.174045 0.153 Uiso 1 1 calc GR . . . .
H22C H 0.408227 0.976511 0.244081 0.153 Uiso 1 1 calc GR . . . .
C21 C 0.44983(14) 0.6743(11) 0.3007(3) 0.106(3) Uani 1 1 d . U . . .
H21A H 0.461823 0.790101 0.329020 0.159 Uiso 1 1 calc GR . . . .
H21B H 0.453046 0.658913 0.251788 0.159 Uiso 1 1 calc GR . . . .
H21C H 0.458944 0.561308 0.334864 0.159 Uiso 1 1 calc GR . . . .
C23 C 0.39388(18) 0.5127(10) 0.2412(4) 0.111(3) Uani 1 1 d . U . . .
H23A H 0.403338 0.403691 0.277544 0.166 Uiso 1 1 calc GR . . . .
H23B H 0.396449 0.489367 0.191885 0.166 Uiso 1 1 calc GR . . . .
H23C H 0.369680 0.526939 0.228885 0.166 Uiso 1 1 calc GR . . . .
C28 C 0.4511(2) 0.7094(14) 0.6406(4) 0.091(3) Uani 0.75 1 d . U P A 1
H28A H 0.429281 0.752233 0.638884 0.136 Uiso 0.75 1 calc GR . P A 1
H28B H 0.469410 0.740542 0.692779 0.136 Uiso 0.75 1 calc GR . P A 1
H28C H 0.450466 0.569870 0.632077 0.136 Uiso 0.75 1 calc GR . P A 1
C26 C 0.49100(17) 0.7533(13) 0.5757(4) 0.076(2) Uani 0.75 1 d . U P A 1
H26A H 0.490623 0.616441 0.562380 0.114 Uiso 0.75 1 calc GR . P A 1
H26B H 0.509742 0.777571 0.627936 0.114 Uiso 0.75 1 calc GR . P A 1
H26C H 0.494257 0.830908 0.535250 0.114 Uiso 0.75 1 calc GR . P A 1
C30 C 0.46083(18) 1.0283(10) 0.5966(4) 0.077(2) Uani 0.75 1 d . U P A 1
H30A H 0.465754 1.096310 0.556341 0.115 Uiso 0.75 1 calc GR . P A 1
H30B H 0.479393 1.050081 0.649370 0.115 Uiso 0.75 1 calc GR . P A 1
H30C H 0.439476 1.076834 0.595856 0.115 Uiso 0.75 1 calc GR . P A 1
C29 C 0.4466(6) 0.885(3) 0.6432(11) 0.068(5) Uani 0.25 1 d . U P A 2
H29A H 0.436373 1.013019 0.627808 0.102 Uiso 0.25 1 calc GR . P A 2
H29B H 0.466735 0.893842 0.694253 0.102 Uiso 0.25 1 calc GR . P A 2
H29C H 0.430063 0.796804 0.648369 0.102 Uiso 0.25 1 calc GR . P A 2
C25 C 0.4840(6) 0.903(3) 0.5779(12) 0.069(5) Uani 0.25 1 d . U P A 2
H25A H 0.493685 0.831638 0.546933 0.104 Uiso 0.25 1 calc GR . P A 2
H25B H 0.501225 0.918196 0.632834 0.104 Uiso 0.25 1 calc GR . P A 2
H25C H 0.476618 1.030862 0.554079 0.104 Uiso 0.25 1 calc GR . P A 2
C27 C 0.4671(5) 0.578(3) 0.6053(11) 0.061(4) Uani 0.25 1 d . U P A 2
H27A H 0.446539 0.509204 0.600375 0.092 Uiso 0.25 1 calc GR . P A 2
H27B H 0.484146 0.572703 0.660773 0.092 Uiso 0.25 1 calc GR . P A 2
H27C H 0.476262 0.516687 0.570873 0.092 Uiso 0.25 1 calc GR . P A 2

loop_
_atom_site_aniso_label
_atom_site_aniso_U_11
_atom_site_aniso_U_22
_atom_site_aniso_U_33
_atom_site_aniso_U_23
_atom_site_aniso_U_13
_atom_site_aniso_U_12
Pt1 0.02543(9) 0.02667(8) 0.02336(7) 0.00038(5) 0.00962(6) -0.00028(5)
O1 0.0278(14) 0.0452(14) 0.0263(12) 0.0009(11) 0.0105(11) 0.0048(11)
O2 0.0300(15) 0.0470(15) 0.0258(12) 0.0006(11) 0.0092(11) -0.0003(11)
F3 0.0342(13) 0.0610(15) 0.0396(12) -0.0028(11) 0.0143(11) -0.0051(11)
N2 0.0311(17) 0.0258(14) 0.0272(14) -0.0016(11) 0.0122(13) -0.0034(12)
F1 0.0346(14) 0.0783(18) 0.0494(14) -0.0114(12) -0.0041(12) 0.0062(12)
C9 0.0285(18) 0.0205(15) 0.0267(15) 0.0017(13) 0.0111(14) -0.0010(13)
C10 0.0285(19) 0.0193(15) 0.0278(16) -0.0010(13) 0.0114(14) -0.0031(13)
N1 0.0303(17) 0.0286(14) 0.0259(14) 0.0005(12) 0.0094(13) -0.0011(12)
C17 0.029(2) 0.042(2) 0.0323(18) 0.0037(17) 0.0108(17) 0.0070(17)
C11 0.0288(19) 0.0295(17) 0.0280(17) 0.0024(14) 0.0124(15) 0.0003(14)
C12 0.0282(19) 0.0231(15) 0.0288(16) -0.0021(14) 0.0116(15) -0.0041(14)
C8 0.032(2) 0.0224(16) 0.0301(17) -0.0003(13) 0.0153(15) 0.0003(14)
C7 0.0298(19) 0.0197(16) 0.0299(17) 0.0006(13) 0.0108(15) -0.0012(13)
C3 0.030(2) 0.036(2) 0.048(2) -0.0085(17) 0.0101(18) 0.0009(16)
C19 0.030(2) 0.041(2) 0.0336(18) 0.0056(16) 0.0082(16) 0.0035(16)
C5 0.031(2) 0.0209(16) 0.0327(17) -0.0025(13) 0.0106(15) 0.0007(13)
C4 0.032(2) 0.0279(17) 0.0335(18) 0.0007(15) 0.0089(16) 0.0026(15)
C18 0.028(2) 0.060(2) 0.0323(19) 0.0011(18) 0.0084(17) 0.0115(19)
C16 0.039(2) 0.0378(19) 0.0267(17) 0.0000(15) 0.0124(16) -0.0020(16)
C6 0.036(2) 0.0297(18) 0.0331(18) -0.0032(15) 0.0089(16) 0.0002(15)
C20 0.035(2) 0.069(3) 0.034(2) -0.0043(19) 0.0160(18) 0.0094(19)
C1 0.044(2) 0.036(2) 0.0297(18) -0.0031(16) 0.0038(17) 0.0022(17)
C13 0.033(2) 0.040(2) 0.0360(18) -0.0076(16) 0.0153(16) -0.0077(16)
C15 0.044(2) 0.047(2) 0.0301(18) -0.0068(17) 0.0176(17) -0.0097(18)
C2 0.030(2) 0.038(2) 0.040(2) -0.0080(17) -0.0019(18) 0.0062(16)
C24 0.032(2) 0.067(3) 0.0323(19) 0.0027(18) 0.0069(17) 0.0019(19)
C14 0.043(2) 0.051(2) 0.0370(19) -0.0115(18) 0.0236(18) -0.0119(18)
C22 0.141(6) 0.123(5) 0.077(4) 0.044(4) 0.080(4) 0.060(4)
C21 0.042(3) 0.220(9) 0.059(3) -0.032(4) 0.024(3) 0.018(4)
C23 0.156(6) 0.114(5) 0.114(5) -0.065(4) 0.106(5) -0.058(5)
C28 0.072(5) 0.135(6) 0.040(3) 0.030(4) -0.001(3) -0.037(4)
C26 0.042(4) 0.118(5) 0.047(4) -0.008(4) -0.001(3) 0.031(4)
C30 0.054(4) 0.072(4) 0.081(4) -0.025(3) 0.007(3) -0.009(3)
C29 0.072(9) 0.084(9) 0.041(6) -0.012(7) 0.018(6) 0.010(7)
C25 0.063(7) 0.081(8) 0.058(8) 0.000(7) 0.019(6) -0.025(7)
C27 0.043(8) 0.056(6) 0.053(8) 0.006(6) -0.010(6) 0.007(6)

loop_
_atom_type_symbol
_atom_type_description
_atom_type_scat_dispersion_real
_atom_type_scat_dispersion_imag
_atom_type_scat_source
C C 0.0033 0.0016 'International Tables Vol C Tables 4.2.6.8 and 6.1.1.4'
H H 0.0000 0.0000 'International Tables Vol C Tables 4.2.6.8 and 6.1.1.4'
F F 0.0171 0.0103 'International Tables Vol C Tables 4.2.6.8 and 6.1.1.4'
N N 0.0061 0.0033 'International Tables Vol C Tables 4.2.6.8 and 6.1.1.4'
O O 0.0106 0.0060 'International Tables Vol C Tables 4.2.6.8 and 6.1.1.4'
Pt Pt -1.7033 8.3905 'International Tables Vol C Tables 4.2.6.8 and 6.1.1.4'

loop_
_geom_angle_atom_site_label_1
_geom_angle_atom_site_label_2
_geom_angle_atom_site_label_3
_geom_angle
_geom_angle_site_symmetry_1
_geom_angle_site_symmetry_3
_geom_angle_publ_flag
O1 Pt1 O2 91.43(10) . . ?
N2 Pt1 O1 174.46(10) . . ?
N2 Pt1 O2 93.99(11) . . ?
C9 Pt1 O1 93.40(12) . . ?
C9 Pt1 O2 175.08(12) . . ?
C9 Pt1 N2 81.20(13) . . ?
C17 O1 Pt1 125.3(2) . . ?
C19 O2 Pt1 124.9(2) . . ?
C12 N2 Pt1 116.8(2) . . ?
C16 N2 Pt1 124.0(3) . . ?
C16 N2 C12 119.1(3) . . ?
C10 C9 Pt1 114.9(2) . . ?
C11 C9 Pt1 130.5(3) . . ?
C11 C9 C10 114.6(3) . . ?
C9 C10 C12 114.3(3) . . ?
C8 C10 C9 121.3(3) . . ?
C8 C10 C12 124.3(3) . . ?
C11 N1 C7 119.3(3) . . ?
O1 C17 C18 126.2(4) . . ?
O1 C17 C20 112.0(3) . . ?
C18 C17 C20 121.8(4) . . ?
C9 C11 H11 117.4 . . ?
N1 C11 C9 125.2(3) . . ?
N1 C11 H11 117.4 . . ?
N2 C12 C10 112.7(3) . . ?
N2 C12 C13 120.5(3) . . ?
C13 C12 C10 126.8(3) . . ?
C10 C8 H8 120.6 . . ?
C10 C8 C7 118.7(3) . . ?
C7 C8 H8 120.6 . . ?
N1 C7 C8 120.8(3) . . ?
N1 C7 C5 115.7(3) . . ?
C8 C7 C5 123.5(3) . . ?
C4 C3 H3 121.6 . . ?
C2 C3 H3 121.6 . . ?
C2 C3 C4 116.7(4) . . ?
O2 C19 C18 124.3(3) . . ?
O2 C19 C24 115.5(3) . . ?
C18 C19 C24 120.2(4) . . ?
C4 C5 C7 125.1(3) . . ?
C4 C5 C6 115.0(3) . . ?
C6 C5 C7 119.9(3) . . ?
F3 C4 C3 115.4(4) . . ?
F3 C4 C5 120.2(3) . . ?
C3 C4 C5 124.4(4) . . ?
C17 C18 C19 127.7(4) . . ?
C17 C18 H18 116.1 . . ?
C19 C18 H18 116.1 . . ?
N2 C16 H16 118.9 . . ?
N2 C16 C15 122.2(4) . . ?
C15 C16 H16 118.9 . . ?
C5 C6 H6 118.7 . . ?
C1 C6 C5 122.6(4) . . ?
C1 C6 H6 118.7 . . ?
C22 C20 C17 108.3(3) . . ?
C21 C20 C17 114.3(4) . . ?
C21 C20 C22 108.5(5) . . ?
C23 C20 C17 108.1(4) . . ?
C23 C20 C22 106.8(5) . . ?
C23 C20 C21 110.5(5) . . ?
C6 C1 H1 120.9 . . ?
C2 C1 C6 118.2(4) . . ?
C2 C1 H1 120.9 . . ?
C12 C13 H13 119.9 . . ?
C12 C13 C14 120.2(4) . . ?
C14 C13 H13 119.9 . . ?
C16 C15 H15 120.4 . . ?
C16 C15 C14 119.2(3) . . ?
C14 C15 H15 120.4 . . ?
F1 C2 C3 118.0(4) . . ?
F1 C2 C1 119.0(4) . . ?
C3 C2 C1 123.0(4) . . ?
C19 C24 C30 104.9(4) . . ?
C19 C24 C29 109.7(8) . . ?
C19 C24 C27 102.7(7) . . ?
C28 C24 C19 109.6(4) . . ?
C28 C24 C26 114.0(6) . . ?
C28 C24 C30 108.1(6) . . ?
C26 C24 C19 115.2(4) . . ?
C26 C24 C30 104.3(5) . . ?
C29 C24 C27 102.1(12) . . ?
C25 C24 C19 117.4(10) . . ?
C25 C24 C29 111.8(14) . . ?
C25 C24 C27 111.7(13) . . ?
C13 C14 H14 120.7 . . ?
C15 C14 C13 118.6(3) . . ?
C15 C14 H14 120.7 . . ?
C20 C22 H22A 109.5 . . ?
C20 C22 H22B 109.5 . . ?
C20 C22 H22C 109.5 . . ?
H22A C22 H22B 109.5 . . ?
H22A C22 H22C 109.5 . . ?
H22B C22 H22C 109.5 . . ?
C20 C21 H21A 109.5 . . ?
C20 C21 H21B 109.5 . . ?
C20 C21 H21C 109.5 . . ?
H21A C21 H21B 109.5 . . ?
H21A C21 H21C 109.5 . . ?
H21B C21 H21C 109.5 . . ?
C20 C23 H23A 109.5 . . ?
C20 C23 H23B 109.5 . . ?
C20 C23 H23C 109.5 . . ?
H23A C23 H23B 109.5 . . ?
H23A C23 H23C 109.5 . . ?
H23B C23 H23C 109.5 . . ?
C24 C28 H28A 109.5 . . ?
C24 C28 H28B 109.5 . . ?
C24 C28 H28C 109.5 . . ?
H28A C28 H28B 109.5 . . ?
H28A C28 H28C 109.5 . . ?
H28B C28 H28C 109.5 . . ?
C24 C26 H26A 109.5 . . ?
C24 C26 H26B 109.5 . . ?
C24 C26 H26C 109.5 . . ?
H26A C26 H26B 109.5 . . ?
H26A C26 H26C 109.5 . . ?
H26B C26 H26C 109.5 . . ?
C24 C30 H30A 109.5 . . ?
C24 C30 H30B 109.5 . . ?
C24 C30 H30C 109.5 . . ?
H30A C30 H30B 109.5 . . ?
H30A C30 H30C 109.5 . . ?
H30B C30 H30C 109.5 . . ?
C24 C29 H29A 109.5 . . ?
C24 C29 H29B 109.5 . . ?
C24 C29 H29C 109.5 . . ?
H29A C29 H29B 109.5 . . ?
H29A C29 H29C 109.5 . . ?
H29B C29 H29C 109.5 . . ?
C24 C25 H25A 109.5 . . ?
C24 C25 H25B 109.5 . . ?
C24 C25 H25C 109.5 . . ?
H25A C25 H25B 109.5 . . ?
H25A C25 H25C 109.5 . . ?
H25B C25 H25C 109.5 . . ?
C24 C27 H27A 109.5 . . ?
C24 C27 H27B 109.5 . . ?
C24 C27 H27C 109.5 . . ?
H27A C27 H27B 109.5 . . ?
H27A C27 H27C 109.5 . . ?
H27B C27 H27C 109.5 . . ?

loop_
_geom_bond_atom_site_label_1
_geom_bond_atom_site_label_2
_geom_bond_distance
_geom_bond_site_symmetry_2
_geom_bond_publ_flag
Pt1 O1 1.993(2) . ?
Pt1 O2 2.080(2) . ?
Pt1 N2 1.990(3) . ?
Pt1 C9 1.958(3) . ?
O1 C17 1.283(4) . ?
O2 C19 1.266(5) . ?
F3 C4 1.356(4) . ?
N2 C12 1.357(4) . ?
N2 C16 1.346(4) . ?
F1 C2 1.358(4) . ?
C9 C10 1.408(5) . ?
C9 C11 1.405(4) . ?
C10 C12 1.465(4) . ?
C10 C8 1.386(5) . ?
N1 C11 1.324(4) . ?
N1 C7 1.348(5) . ?
C17 C18 1.387(5) . ?
C17 C20 1.532(5) . ?
C11 H11 0.9500 . ?
C12 C13 1.372(5) . ?
C8 H8 0.9500 . ?
C8 C7 1.403(5) . ?
C7 C5 1.484(5) . ?
C3 H3 0.9500 . ?
C3 C4 1.384(5) . ?
C3 C2 1.365(6) . ?
C19 C18 1.410(5) . ?
C19 C24 1.528(5) . ?
C5 C4 1.389(5) . ?
C5 C6 1.399(5) . ?
C18 H18 0.9500 . ?
C16 H16 0.9500 . ?
C16 C15 1.371(5) . ?
C6 H6 0.9500 . ?
C6 C1 1.383(5) . ?
C20 C22 1.509(6) . ?
C20 C21 1.502(7) . ?
C20 C23 1.503(7) . ?
C1 H1 0.9500 . ?
C1 C2 1.367(6) . ?
C13 H13 0.9500 . ?
C13 C14 1.390(5) . ?
C15 H15 0.9500 . ?
C15 C14 1.376(5) . ?
C24 C28 1.471(8) . ?
C24 C26 1.523(8) . ?
C24 C30 1.562(8) . ?
C24 C29 1.565(19) . ?
C24 C25 1.33(2) . ?
C24 C27 1.675(18) . ?
C14 H14 0.9500 . ?
C22 H22A 0.9800 . ?
C22 H22B 0.9800 . ?
C22 H22C 0.9800 . ?
C21 H21A 0.9800 . ?
C21 H21B 0.9800 . ?
C21 H21C 0.9800 . ?
C23 H23A 0.9800 . ?
C23 H23B 0.9800 . ?
C23 H23C 0.9800 . ?
C28 H28A 0.9800 . ?
C28 H28B 0.9800 . ?
C28 H28C 0.9800 . ?
C26 H26A 0.9800 . ?
C26 H26B 0.9800 . ?
C26 H26C 0.9800 . ?
C30 H30A 0.9800 . ?
C30 H30B 0.9800 . ?
C30 H30C 0.9800 . ?
C29 H29A 0.9800 . ?
C29 H29B 0.9800 . ?
C29 H29C 0.9800 . ?
C25 H25A 0.9800 . ?
C25 H25B 0.9800 . ?
C25 H25C 0.9800 . ?
C27 H27A 0.9800 . ?
C27 H27B 0.9800 . ?
C27 H27C 0.9800 . ?
